data_4336460
loop_
_publ_author_name
'Miguel A. Esteruelas'
'Montserrat Oliv\'an'
'Andrea V\'elez'

_publ_contact_author
;
  Dr. Montserrat Oliv\'an
  Departamento de Qu\'imica Inorg\'anica - ISQCH
  Universidad de Zaragoza - CSIC
  50009 Zaragoza, Spain
;
_publ_contact_author_email molivan@unizar.es
_publ_section_title
;
 POP-Pincer Silyl Complexes of Group 9: Rhodium versus Iridium
;
_journal_name_full 'Inorganic Chemistry'
_journal_page_first 12108
_journal_page_last 12119
_journal_paper_doi 10.1021/ic401931y
_journal_volume 52
_journal_year 2013
_chemical_formula_sum 'C42.5 H56 Cl O P2 Rh Si'
_chemical_formula_weight 811.26
_chemical_name_systematic
; 
 ? 
;
_space_group_IT_number 15
_symmetry_cell_setting monoclinic
_symmetry_space_group_name_Hall '-C 2yc'
_symmetry_space_group_name_H-M 'C 1 2/c 1'
_atom_sites_solution_hydrogens geom
_atom_sites_solution_primary direct
_atom_sites_solution_secondary difmap
_audit_creation_method SHELXL-97
_cell_angle_alpha 90.00
_cell_angle_beta 107.2060(10)
_cell_angle_gamma 90.00
_cell_formula_units_Z 8
_cell_length_a 31.6766(18)
_cell_length_b 11.6863(7)
_cell_length_c 22.6325(13)
_cell_measurement_reflns_used 8705
_cell_measurement_temperature 100(2)
_cell_measurement_theta_max 28
_cell_measurement_theta_min 2
_cell_volume 8003.2(8)
_computing_cell_refinement 'APEX2 v2008.4-0, Bruker AXS'
_computing_data_collection 'APEX2 v2008.4-0, Bruker AXS'
_computing_data_reduction
;
  SAINT-Bruker integration program embedded in APEX2 v2008.4-0, Bruker AXS
;
_computing_molecular_graphics 'XP, SHELXTL v. 6.1 (Bruker, 2000)'
_computing_publication_material 'XCIF, SHELXTL v. 6.1 (Bruker, 2000)'
_computing_structure_refinement 'SHELXL-97 (Sheldrick, 1997)'
_computing_structure_solution 'SHELXS-97 (Sheldrick, 1990)'
_diffrn_ambient_temperature 100(2)
_diffrn_detector_area_resol_mean 8.26
_diffrn_measured_fraction_theta_full 0.994
_diffrn_measured_fraction_theta_max 0.928
_diffrn_measurement_device_type 'Bruker SMART APEX CCD system'
_diffrn_measurement_method '\w rotations with narrow frames'
_diffrn_radiation_monochromator graphite
_diffrn_radiation_source 'fine-focus sealed tube'
_diffrn_radiation_type MoK\a
_diffrn_radiation_wavelength 0.71073
_diffrn_reflns_av_R_equivalents 0.0454
_diffrn_reflns_av_sigmaI/netI 0.0462
_diffrn_reflns_limit_h_max 40
_diffrn_reflns_limit_h_min -41
_diffrn_reflns_limit_k_max 15
_diffrn_reflns_limit_k_min -15
_diffrn_reflns_limit_l_max 29
_diffrn_reflns_limit_l_min -30
_diffrn_reflns_number 39319
_diffrn_reflns_theta_full 27.50
_diffrn_reflns_theta_max 28.64
_diffrn_reflns_theta_min 1.87
_diffrn_standards_decay_% 'no decay'
_exptl_absorpt_coefficient_mu 0.635
_exptl_absorpt_correction_T_max 0.862
_exptl_absorpt_correction_T_min 0.748
_exptl_absorpt_correction_type multi-scan
_exptl_absorpt_process_details
;
Absorption correction performed with SADABS program. This is based on the
method of Blessing: Blessing, R. H., Acta Crystallogr., Sect. A 1995, 51, 33.

SADABS: Area-Detector Absorption Correction. Bruker-AXS 
within SAINT+ package, v. 6.1 (2000).
;
_exptl_crystal_colour colorless
_exptl_crystal_density_diffrn 1.347
_exptl_crystal_description prism
_exptl_crystal_F_000 3400
_exptl_crystal_size_max 0.15
_exptl_crystal_size_mid 0.13
_exptl_crystal_size_min 0.09
_refine_diff_density_max 1.683
_refine_diff_density_min -0.504
_refine_diff_density_rms 0.103
_refine_ls_extinction_method none
_refine_ls_goodness_of_fit_ref 1.056
_refine_ls_hydrogen_treatment mixed
_refine_ls_matrix_type full
_refine_ls_number_parameters 436
_refine_ls_number_reflns 9550
_refine_ls_number_restraints 0
_refine_ls_restrained_S_all 1.056
_refine_ls_R_factor_all 0.0697
_refine_ls_R_factor_gt 0.0471
_refine_ls_shift/su_max 0.006
_refine_ls_shift/su_mean 0.000
_refine_ls_structure_factor_coef Fsqd
_refine_ls_weighting_details 'calc w=1/[\s^2^(Fo^2^)+(0.0489P)^2^+36.8323P] where P=(Fo^2^+2Fc^2^)/3'
_refine_ls_weighting_scheme calc
_refine_ls_wR_factor_gt 0.1092
_refine_ls_wR_factor_ref 0.1203
_reflns_number_gt 7392
_reflns_number_total 9550
_reflns_threshold_expression >2sigma(I)
_cod_data_source_file ic401931y_si_001_1.cif
_cod_data_source_block enrique129
_cod_original_formula_sum 'C42.50 H56 Cl O P2 Rh Si'
_cod_database_code 4336460

loop_
_symmetry_equiv_pos_as_xyz
'x, y, z'
'-x, y, -z+1/2'
'x+1/2, y+1/2, z'
'-x+1/2, y+1/2, -z+1/2'
'-x, -y, -z'
'x, -y, z-1/2'
'-x+1/2, -y+1/2, -z'
'x+1/2, -y+1/2, z-1/2'

loop_
_atom_site_label
_atom_site_type_symbol
_atom_site_fract_x
_atom_site_fract_y
_atom_site_fract_z
_atom_site_U_iso_or_equiv
_atom_site_adp_type
_atom_site_occupancy
_atom_site_symmetry_multiplicity
_atom_site_calc_flag
_atom_site_refinement_flags
_atom_site_disorder_assembly
_atom_site_disorder_group
Rh Rh 0.133417(8) 0.27807(2) 0.160905(12) 0.01657(8) Uani 1 1 d . . .
H01 H 0.0917(12) 0.342(3) 0.1494(17) 0.020 Uiso 1 1 d . . .
Cl Cl 0.20046(3) 0.16262(7) 0.19043(4) 0.02548(19) Uani 1 1 d . . .
P1 P 0.17383(3) 0.43530(7) 0.20436(4) 0.01764(18) Uani 1 1 d . . .
P2 P 0.09147(3) 0.11417(7) 0.15135(4) 0.01800(18) Uani 1 1 d . . .
Si Si 0.10890(3) 0.35106(9) 0.06398(5) 0.0255(2) Uani 1 1 d . . .
H02 H 0.1185 0.4622 0.0795 0.031 Uiso 1 1 d R . .
O1 O 0.13707(7) 0.24601(19) 0.26631(11) 0.0186(5) Uani 1 1 d . . .
C1 C 0.17140(10) 0.3052(3) 0.30892(16) 0.0203(7) Uani 1 1 d . . .
C2 C 0.19211(11) 0.3933(3) 0.28616(16) 0.0204(7) Uani 1 1 d . . .
C3 C 0.22680(11) 0.4504(3) 0.32894(17) 0.0258(8) Uani 1 1 d . . .
H3 H 0.2420 0.5099 0.3151 0.031 Uiso 1 1 calc R . .
C4 C 0.23925(12) 0.4216(4) 0.39102(18) 0.0308(9) Uani 1 1 d . . .
H4 H 0.2632 0.4605 0.4193 0.037 Uiso 1 1 calc R . .
C5 C 0.21694(12) 0.3360(3) 0.41220(17) 0.0277(8) Uani 1 1 d . . .
H5 H 0.2257 0.3172 0.4550 0.033 Uiso 1 1 calc R . .
C6 C 0.18193(11) 0.2773(3) 0.37155(16) 0.0214(7) Uani 1 1 d . . .
C7 C 0.15327(11) 0.1917(3) 0.39251(16) 0.0231(7) Uani 1 1 d . . .
C8 C 0.11200(13) 0.2561(4) 0.3978(2) 0.0362(10) Uani 1 1 d . . .
H8A H 0.1211 0.3164 0.4291 0.054 Uiso 1 1 calc R . .
H8B H 0.0923 0.2024 0.4099 0.054 Uiso 1 1 calc R . .
H8C H 0.0965 0.2905 0.3578 0.054 Uiso 1 1 calc R . .
C9 C 0.17716(13) 0.1394(4) 0.45543(17) 0.0319(9) Uani 1 1 d . . .
H9A H 0.2039 0.0998 0.4530 0.048 Uiso 1 1 calc R . .
H9B H 0.1576 0.0847 0.4671 0.048 Uiso 1 1 calc R . .
H9C H 0.1854 0.2001 0.4866 0.048 Uiso 1 1 calc R . .
C10 C 0.13778(11) 0.1011(3) 0.34254(16) 0.0210(7) Uani 1 1 d . . .
C11 C 0.12984(12) -0.0123(3) 0.35440(17) 0.0255(8) Uani 1 1 d . . .
H11 H 0.1370 -0.0382 0.3960 0.031 Uiso 1 1 calc R . .
C12 C 0.11169(12) -0.0882(3) 0.30677(18) 0.0279(8) Uani 1 1 d . . .
H12 H 0.1070 -0.1657 0.3158 0.033 Uiso 1 1 calc R . .
C13 C 0.10030(11) -0.0513(3) 0.24606(17) 0.0233(7) Uani 1 1 d . . .
H13 H 0.0867 -0.1035 0.2138 0.028 Uiso 1 1 calc R . .
C14 C 0.10835(11) 0.0611(3) 0.23103(16) 0.0197(7) Uani 1 1 d . . .
C15 C 0.12823(10) 0.1341(3) 0.28076(16) 0.0191(7) Uani 1 1 d . . .
C16 C 0.14144(12) 0.5673(3) 0.20424(17) 0.0241(7) Uani 1 1 d . . .
H16 H 0.1272 0.5877 0.1599 0.029 Uiso 1 1 calc R . .
C17 C 0.16863(13) 0.6711(3) 0.2342(2) 0.0318(9) Uani 1 1 d . . .
H17A H 0.1489 0.7362 0.2331 0.048 Uiso 1 1 calc R . .
H17B H 0.1897 0.6904 0.2116 0.048 Uiso 1 1 calc R . .
H17C H 0.1848 0.6532 0.2773 0.048 Uiso 1 1 calc R . .
C18 C 0.10412(12) 0.5464(4) 0.2326(2) 0.0322(9) Uani 1 1 d . . .
H18A H 0.1165 0.5330 0.2771 0.048 Uiso 1 1 calc R . .
H18B H 0.0871 0.4791 0.2132 0.048 Uiso 1 1 calc R . .
H18C H 0.0847 0.6134 0.2257 0.048 Uiso 1 1 calc R . .
C19 C 0.22426(11) 0.4892(3) 0.18818(17) 0.0233(7) Uani 1 1 d . . .
H19 H 0.2358 0.5540 0.2174 0.028 Uiso 1 1 calc R . .
C20 C 0.26109(13) 0.4009(4) 0.1988(2) 0.0374(10) Uani 1 1 d . . .
H20A H 0.2519 0.3393 0.1683 0.056 Uiso 1 1 calc R . .
H20B H 0.2672 0.3692 0.2406 0.056 Uiso 1 1 calc R . .
H20C H 0.2878 0.4375 0.1943 0.056 Uiso 1 1 calc R . .
C21 C 0.21299(15) 0.5377(4) 0.1229(2) 0.0402(10) Uani 1 1 d . . .
H21A H 0.2393 0.5735 0.1167 0.060 Uiso 1 1 calc R . .
H21B H 0.1895 0.5950 0.1172 0.060 Uiso 1 1 calc R . .
H21C H 0.2029 0.4757 0.0928 0.060 Uiso 1 1 calc R . .
C22 C 0.03109(11) 0.1362(3) 0.13653(17) 0.0243(8) Uani 1 1 d . . .
H22 H 0.0199 0.1757 0.0957 0.029 Uiso 1 1 calc R . .
C23 C 0.02310(12) 0.2165(4) 0.1851(2) 0.0335(9) Uani 1 1 d . . .
H23A H -0.0084 0.2353 0.1743 0.050 Uiso 1 1 calc R . .
H23B H 0.0402 0.2868 0.1866 0.050 Uiso 1 1 calc R . .
H23C H 0.0323 0.1790 0.2256 0.050 Uiso 1 1 calc R . .
C24 C 0.00353(13) 0.0273(4) 0.1328(2) 0.0362(10) Uani 1 1 d . . .
H24A H 0.0147 -0.0164 0.1712 0.054 Uiso 1 1 calc R . .
H24B H 0.0056 -0.0194 0.0978 0.054 Uiso 1 1 calc R . .
H24C H -0.0274 0.0481 0.1270 0.054 Uiso 1 1 calc R . .
C25 C 0.09483(12) -0.0126(3) 0.10378(16) 0.0235(7) Uani 1 1 d . . .
H25 H 0.0757 -0.0734 0.1136 0.028 Uiso 1 1 calc R . .
C26 C 0.14125(13) -0.0620(3) 0.11718(19) 0.0300(8) Uani 1 1 d . . .
H26A H 0.1398 -0.1355 0.0958 0.045 Uiso 1 1 calc R . .
H26B H 0.1539 -0.0736 0.1618 0.045 Uiso 1 1 calc R . .
H26C H 0.1599 -0.0088 0.1025 0.045 Uiso 1 1 calc R . .
C27 C 0.07571(14) 0.0161(3) 0.03505(17) 0.0320(9) Uani 1 1 d . . .
H27A H 0.0941 0.0744 0.0236 0.048 Uiso 1 1 calc R . .
H27B H 0.0455 0.0453 0.0271 0.048 Uiso 1 1 calc R . .
H27C H 0.0752 -0.0531 0.0104 0.048 Uiso 1 1 calc R . .
C28 C 0.14180(12) 0.3124(3) 0.01025(17) 0.0269(8) Uani 1 1 d . . .
C29 C 0.17242(14) 0.2236(4) 0.02111(19) 0.0334(9) Uani 1 1 d . . .
H29 H 0.1769 0.1778 0.0571 0.040 Uiso 1 1 calc R . .
C30 C 0.19650(16) 0.2007(4) -0.0198(2) 0.0446(11) Uani 1 1 d . . .
H30 H 0.2171 0.1392 -0.0119 0.053 Uiso 1 1 calc R . .
C31 C 0.19036(18) 0.2684(5) -0.0726(2) 0.0495(13) Uani 1 1 d . . .
H31 H 0.2068 0.2534 -0.1007 0.059 Uiso 1 1 calc R . .
C32 C 0.16083(17) 0.3555(5) -0.0834(2) 0.0519(13) Uani 1 1 d . . .
H32 H 0.1567 0.4017 -0.1192 0.062 Uiso 1 1 calc R . .
C33 C 0.13687(15) 0.3777(4) -0.04315(19) 0.0410(11) Uani 1 1 d . . .
H33 H 0.1163 0.4393 -0.0518 0.049 Uiso 1 1 calc R . .
C34 C 0.04870(15) 0.3339(4) 0.0232(2) 0.0441(11) Uani 1 1 d . . .
C35 C 0.03226(17) 0.2782(4) -0.0337(3) 0.0521(13) Uani 1 1 d . . .
H35 H 0.0524 0.2450 -0.0527 0.063 Uiso 1 1 calc R . .
C36 C -0.01338(18) 0.2701(5) -0.0633(3) 0.0688(18) Uani 1 1 d . . .
H36 H -0.0230 0.2342 -0.1026 0.083 Uiso 1 1 calc R . .
C37 C -0.04395(16) 0.3104(4) -0.0388(3) 0.0520(14) Uani 1 1 d . . .
H37 H -0.0746 0.3005 -0.0588 0.062 Uiso 1 1 calc R . .
C38 C -0.02849(17) 0.3684(5) 0.0182(3) 0.070(2) Uani 1 1 d . . .
H38 H -0.0493 0.3996 0.0365 0.084 Uiso 1 1 calc R . .
C39 C 0.01724(16) 0.3815(5) 0.0489(3) 0.0533(13) Uani 1 1 d . . .
H39 H 0.0267 0.4223 0.0869 0.064 Uiso 1 1 calc R . .
C40 C 0.9965(3) 0.7664(4) 0.2393(3) 0.051(2) Uiso 0.50 1 d PG A -1
H40 H 0.9981 0.8473 0.2435 0.061 Uiso 0.50 1 calc PR A -1
C41 C 1.0165(2) 0.6971(5) 0.2897(2) 0.042(2) Uiso 0.50 1 d PG A -1
H41 H 1.0319 0.7307 0.3283 0.050 Uiso 0.50 1 calc PR A -1
C42 C 1.0141(2) 0.5788(5) 0.2836(2) 0.0298(17) Uiso 0.50 1 d PG A -1
C43 C 0.9917(2) 0.5297(4) 0.2271(3) 0.041(2) Uiso 0.50 1 d PG A -1
H43 H 0.9900 0.4488 0.2230 0.050 Uiso 0.50 1 calc PR A -1
C44 C 0.9716(2) 0.5990(6) 0.1767(2) 0.063(3) Uiso 0.50 1 d PG A -1
H44 H 0.9562 0.5655 0.1381 0.076 Uiso 0.50 1 calc PR A -1
C45 C 0.9740(3) 0.7174(5) 0.1828(3) 0.069(3) Uiso 0.50 1 d PG A -1
H45 H 0.9603 0.7647 0.1484 0.083 Uiso 0.50 1 calc PR A -1
C46 C 1.0356(3) 0.5066(9) 0.3369(5) 0.052(2) Uiso 0.50 1 d P A -1
H46A H 1.0287 0.4261 0.3262 0.078 Uiso 0.50 1 calc PR A -1
H46B H 1.0248 0.5275 0.3718 0.078 Uiso 0.50 1 calc PR A -1
H46C H 1.0677 0.5180 0.3484 0.078 Uiso 0.50 1 calc PR A -1

loop_
_atom_site_aniso_label
_atom_site_aniso_U_11
_atom_site_aniso_U_22
_atom_site_aniso_U_33
_atom_site_aniso_U_23
_atom_site_aniso_U_13
_atom_site_aniso_U_12
Rh 0.01590(12) 0.01404(13) 0.01907(13) 0.00171(11) 0.00408(9) 0.00103(10)
Cl 0.0197(4) 0.0202(4) 0.0346(5) 0.0001(4) 0.0051(3) 0.0054(3)
P1 0.0175(4) 0.0148(4) 0.0211(4) 0.0011(3) 0.0064(3) 0.0000(3)
P2 0.0177(4) 0.0157(4) 0.0193(4) 0.0007(3) 0.0034(3) -0.0001(3)
Si 0.0222(5) 0.0289(5) 0.0240(5) 0.0095(4) 0.0047(4) 0.0017(4)
O1 0.0178(11) 0.0150(11) 0.0207(12) 0.0015(9) 0.0023(9) -0.0045(9)
C1 0.0152(14) 0.0187(17) 0.0246(18) -0.0008(13) 0.0020(13) -0.0001(13)
C2 0.0202(15) 0.0164(16) 0.0227(17) -0.0008(14) 0.0035(14) -0.0013(13)
C3 0.0229(17) 0.0233(18) 0.030(2) 0.0019(16) 0.0064(15) -0.0067(15)
C4 0.0265(18) 0.034(2) 0.028(2) -0.0014(17) 0.0006(16) -0.0093(16)
C5 0.0246(17) 0.032(2) 0.0219(18) 0.0019(16) 0.0003(15) -0.0046(16)
C6 0.0204(15) 0.0214(17) 0.0215(17) 0.0007(15) 0.0047(13) -0.0007(14)
C7 0.0210(16) 0.0266(19) 0.0212(17) -0.0002(14) 0.0058(14) -0.0031(14)
C8 0.0283(19) 0.036(2) 0.049(3) -0.0094(19) 0.0184(19) -0.0052(17)
C9 0.036(2) 0.037(2) 0.0225(19) 0.0037(17) 0.0086(16) -0.0140(18)
C10 0.0166(15) 0.0235(18) 0.0216(17) 0.0019(14) 0.0037(13) -0.0016(13)
C11 0.0267(17) 0.0275(19) 0.0221(18) 0.0064(15) 0.0069(15) -0.0031(15)
C12 0.0309(19) 0.0212(18) 0.031(2) 0.0044(16) 0.0083(16) -0.0032(15)
C13 0.0247(17) 0.0174(17) 0.0264(19) -0.0008(14) 0.0053(15) -0.0022(14)
C14 0.0175(15) 0.0203(17) 0.0198(17) 0.0004(14) 0.0030(13) -0.0018(13)
C15 0.0168(15) 0.0146(16) 0.0257(18) 0.0038(14) 0.0058(13) -0.0011(12)
C16 0.0266(17) 0.0169(17) 0.0275(19) -0.0013(14) 0.0062(15) 0.0036(14)
C17 0.034(2) 0.0167(18) 0.046(2) -0.0058(17) 0.0153(18) -0.0018(16)
C18 0.0271(18) 0.029(2) 0.044(2) -0.0073(18) 0.0158(17) 0.0019(16)
C19 0.0227(16) 0.0209(17) 0.0290(19) -0.0018(15) 0.0118(15) -0.0056(14)
C20 0.0265(19) 0.030(2) 0.063(3) -0.003(2) 0.024(2) -0.0018(17)
C21 0.044(2) 0.047(3) 0.034(2) 0.001(2) 0.019(2) -0.015(2)
C22 0.0166(15) 0.0255(19) 0.0277(19) 0.0015(15) 0.0019(14) -0.0002(14)
C23 0.0211(17) 0.040(2) 0.042(2) -0.001(2) 0.0121(16) 0.0012(17)
C24 0.0243(18) 0.032(2) 0.048(3) 0.0030(19) 0.0045(18) -0.0065(17)
C25 0.0296(18) 0.0159(16) 0.0232(18) -0.0009(14) 0.0051(15) -0.0018(14)
C26 0.033(2) 0.0209(18) 0.039(2) -0.0032(16) 0.0150(17) 0.0041(16)
C27 0.043(2) 0.025(2) 0.0248(19) -0.0053(16) 0.0056(17) -0.0014(18)
C28 0.0258(18) 0.031(2) 0.0215(18) -0.0018(15) 0.0032(15) -0.0071(15)
C29 0.040(2) 0.030(2) 0.033(2) -0.0035(18) 0.0154(18) -0.0060(19)
C30 0.051(3) 0.038(3) 0.052(3) -0.011(2) 0.027(2) -0.003(2)
C31 0.062(3) 0.063(3) 0.033(2) -0.017(2) 0.029(2) -0.014(3)
C32 0.057(3) 0.071(4) 0.030(2) 0.009(2) 0.015(2) -0.003(3)
C33 0.037(2) 0.055(3) 0.030(2) 0.012(2) 0.0087(18) 0.002(2)
C34 0.038(2) 0.038(2) 0.051(3) 0.018(2) 0.005(2) -0.004(2)
C35 0.043(3) 0.037(3) 0.065(3) 0.008(3) -0.002(2) -0.009(2)
C36 0.049(3) 0.043(3) 0.091(5) 0.007(3) -0.015(3) -0.009(3)
C37 0.031(2) 0.041(3) 0.069(4) 0.009(3) -0.008(2) 0.002(2)
C38 0.039(3) 0.056(4) 0.115(5) 0.048(4) 0.024(3) 0.013(3)
C39 0.042(3) 0.051(3) 0.066(3) 0.028(3) 0.015(2) 0.011(2)

loop_
_atom_type_symbol
_atom_type_description
_atom_type_scat_dispersion_real
_atom_type_scat_dispersion_imag
_atom_type_scat_source
C C 0.0033 0.0016 'International Tables Vol C Tables 4.2.6.8 and 6.1.1.4'
H H 0.0000 0.0000 'International Tables Vol C Tables 4.2.6.8 and 6.1.1.4'
O O 0.0106 0.0060 'International Tables Vol C Tables 4.2.6.8 and 6.1.1.4'
Si Si 0.0817 0.0704 'International Tables Vol C Tables 4.2.6.8 and 6.1.1.4'
P P 0.1023 0.0942 'International Tables Vol C Tables 4.2.6.8 and 6.1.1.4'
Cl Cl 0.1484 0.1585 'International Tables Vol C Tables 4.2.6.8 and 6.1.1.4'
Rh Rh -1.1178 0.9187 'International Tables Vol C Tables 4.2.6.8 and 6.1.1.4'

loop_
_geom_angle_atom_site_label_1
_geom_angle_atom_site_label_2
_geom_angle_atom_site_label_3
_geom_angle
Si Rh P1 95.84(4)
Si Rh P2 101.48(4)
P1 Rh P2 160.27(3)
Si Rh O1 158.32(6)
P1 Rh O1 80.83(6)
P2 Rh O1 79.58(6)
Si Rh Cl 119.69(4)
P1 Rh Cl 89.73(3)
P2 Rh Cl 89.84(3)
O1 Rh Cl 81.85(6)
Si Rh H01 66.8(14)
P1 Rh H01 91.7(15)
P2 Rh H01 86.6(15)
O1 Rh H01 91.8(14)
Cl Rh H01 173.2(14)
C2 P1 C19 104.90(16)
C2 P1 C16 103.53(16)
C19 P1 C16 103.06(17)
C2 P1 Rh 100.84(11)
C19 P1 Rh 126.43(12)
C16 P1 Rh 115.41(12)
C14 P2 C25 104.56(16)
C14 P2 C22 102.11(16)
C25 P2 C22 103.81(16)
C14 P2 Rh 101.35(11)
C25 P2 Rh 126.04(12)
C22 P2 Rh 115.83(12)
C34 Si C28 109.6(2)
C34 Si Rh 116.48(15)
C28 Si Rh 116.09(13)
C34 Si H02 110.4
C28 Si H02 105.9
Rh Si H02 97.1
C15 O1 C1 117.9(3)
C15 O1 Rh 115.3(2)
C1 O1 Rh 114.11(19)
C6 C1 C2 123.3(3)
C6 C1 O1 119.1(3)
C2 C1 O1 117.5(3)
C1 C2 C3 117.0(3)
C1 C2 P1 121.7(3)
C3 C2 P1 121.2(3)
C4 C3 C2 121.0(3)
C4 C3 H3 119.5
C2 C3 H3 119.5
C3 C4 C5 120.3(3)
C3 C4 H4 119.9
C5 C4 H4 119.9
C4 C5 C6 120.9(3)
C4 C5 H5 119.6
C6 C5 H5 119.6
C5 C6 C1 117.4(3)
C5 C6 C7 123.4(3)
C1 C6 C7 119.1(3)
C6 C7 C10 108.5(3)
C6 C7 C9 112.2(3)
C10 C7 C9 112.1(3)
C6 C7 C8 107.5(3)
C10 C7 C8 107.6(3)
C9 C7 C8 108.7(3)
C7 C8 H8A 109.5
C7 C8 H8B 109.5
H8A C8 H8B 109.5
C7 C8 H8C 109.5
H8A C8 H8C 109.5
H8B C8 H8C 109.5
C7 C9 H9A 109.5
C7 C9 H9B 109.5
H9A C9 H9B 109.5
C7 C9 H9C 109.5
H9A C9 H9C 109.5
H9B C9 H9C 109.5
C11 C10 C15 117.4(3)
C11 C10 C7 123.9(3)
C15 C10 C7 118.7(3)
C12 C11 C10 121.2(3)
C12 C11 H11 119.4
C10 C11 H11 119.4
C13 C12 C11 120.1(3)
C13 C12 H12 119.9
C11 C12 H12 119.9
C12 C13 C14 121.4(3)
C12 C13 H13 119.3
C14 C13 H13 119.3
C13 C14 C15 116.5(3)
C13 C14 P2 122.4(3)
C15 C14 P2 121.0(3)
C10 C15 O1 119.7(3)
C10 C15 C14 123.3(3)
O1 C15 C14 117.0(3)
C18 C16 C17 110.3(3)
C18 C16 P1 111.3(3)
C17 C16 P1 114.9(3)
C18 C16 H16 106.6
C17 C16 H16 106.6
P1 C16 H16 106.6
C16 C17 H17A 109.5
C16 C17 H17B 109.5
H17A C17 H17B 109.5
C16 C17 H17C 109.5
H17A C17 H17C 109.5
H17B C17 H17C 109.5
C16 C18 H18A 109.5
C16 C18 H18B 109.5
H18A C18 H18B 109.5
C16 C18 H18C 109.5
H18A C18 H18C 109.5
H18B C18 H18C 109.5
C20 C19 C21 110.7(3)
C20 C19 P1 113.8(3)
C21 C19 P1 110.5(3)
C20 C19 H19 107.2
C21 C19 H19 107.2
P1 C19 H19 107.2
C19 C20 H20A 109.5
C19 C20 H20B 109.5
H20A C20 H20B 109.5
C19 C20 H20C 109.5
H20A C20 H20C 109.5
H20B C20 H20C 109.5
C19 C21 H21A 109.5
C19 C21 H21B 109.5
H21A C21 H21B 109.5
C19 C21 H21C 109.5
H21A C21 H21C 109.5
H21B C21 H21C 109.5
C23 C22 C24 109.7(3)
C23 C22 P2 109.7(2)
C24 C22 P2 115.7(3)
C23 C22 H22 107.1
C24 C22 H22 107.1
P2 C22 H22 107.1
C22 C23 H23A 109.5
C22 C23 H23B 109.5
H23A C23 H23B 109.5
C22 C23 H23C 109.5
H23A C23 H23C 109.5
H23B C23 H23C 109.5
C22 C24 H24A 109.5
C22 C24 H24B 109.5
H24A C24 H24B 109.5
C22 C24 H24C 109.5
H24A C24 H24C 109.5
H24B C24 H24C 109.5
C26 C25 C27 110.7(3)
C26 C25 P2 113.9(2)
C27 C25 P2 110.0(2)
C26 C25 H25 107.3
C27 C25 H25 107.3
P2 C25 H25 107.3
C25 C26 H26A 109.5
C25 C26 H26B 109.5
H26A C26 H26B 109.5
C25 C26 H26C 109.5
H26A C26 H26C 109.5
H26B C26 H26C 109.5
C25 C27 H27A 109.5
C25 C27 H27B 109.5
H27A C27 H27B 109.5
C25 C27 H27C 109.5
H27A C27 H27C 109.5
H27B C27 H27C 109.5
C29 C28 C33 117.0(4)
C29 C28 Si 123.8(3)
C33 C28 Si 119.1(3)
C30 C29 C28 121.2(4)
C30 C29 H29 119.4
C28 C29 H29 119.4
C29 C30 C31 119.7(5)
C29 C30 H30 120.1
C31 C30 H30 120.1
C32 C31 C30 119.6(4)
C32 C31 H31 120.2
C30 C31 H31 120.2
C31 C32 C33 120.6(5)
C31 C32 H32 119.7
C33 C32 H32 119.7
C32 C33 C28 121.9(5)
C32 C33 H33 119.1
C28 C33 H33 119.1
C35 C34 C39 116.6(5)
C35 C34 Si 123.6(4)
C39 C34 Si 119.8(4)
C34 C35 C36 121.4(6)
C34 C35 H35 119.3
C36 C35 H35 119.3
C37 C36 C35 123.3(6)
C37 C36 H36 118.4
C35 C36 H36 118.4
C36 C37 C38 116.8(5)
C36 C37 H37 121.6
C38 C37 H37 121.6
C37 C38 C39 122.0(6)
C37 C38 H38 119.0
C39 C38 H38 119.0
C34 C39 C38 119.9(6)
C34 C39 H39 120.0
C38 C39 H39 120.0
C41 C40 C45 120.0
C41 C40 H40 120.0
C45 C40 H40 120.0
C42 C41 C40 120.0
C42 C41 H41 120.0
C40 C41 H41 120.0
C41 C42 C43 120.0
C41 C42 C46 119.5(6)
C43 C42 C46 120.5(6)
C42 C43 C44 120.0
C42 C43 H43 120.0
C44 C43 H43 120.0
C45 C44 C43 120.0
C45 C44 H44 120.0
C43 C44 H44 120.0
C44 C45 C40 120.0
C44 C45 H45 120.0
C40 C45 H45 120.0

loop_
_geom_bond_atom_site_label_1
_geom_bond_atom_site_label_2
_geom_bond_distance
Rh Si 2.2660(10)
Rh P1 2.2885(9)
Rh P2 2.3046(9)
Rh O1 2.384(2)
Rh Cl 2.4367(9)
Rh H01 1.47(4)
P1 C2 1.836(4)
P1 C19 1.852(3)
P1 C16 1.853(4)
P2 C14 1.831(4)
P2 C25 1.853(4)
P2 C22 1.859(3)
Si C34 1.868(5)
Si C28 1.876(4)
Si H02 1.3558
O1 C15 1.396(4)
O1 C1 1.404(4)
C1 C6 1.395(5)
C1 C2 1.398(5)
C2 C3 1.400(5)
C3 C4 1.384(5)
C3 H3 0.9500
C4 C5 1.389(5)
C4 H4 0.9500
C5 C6 1.394(5)
C5 H5 0.9500
C6 C7 1.518(5)
C7 C10 1.521(5)
C7 C9 1.529(5)
C7 C8 1.544(5)
C8 H8A 0.9800
C8 H8B 0.9800
C8 H8C 0.9800
C9 H9A 0.9800
C9 H9B 0.9800
C9 H9C 0.9800
C10 C11 1.390(5)
C10 C15 1.395(5)
C11 C12 1.382(5)
C11 H11 0.9500
C12 C13 1.382(5)
C12 H12 0.9500
C13 C14 1.400(5)
C13 H13 0.9500
C14 C15 1.404(5)
C16 C18 1.522(5)
C16 C17 1.525(5)
C16 H16 1.0000
C17 H17A 0.9800
C17 H17B 0.9800
C17 H17C 0.9800
C18 H18A 0.9800
C18 H18B 0.9800
C18 H18C 0.9800
C19 C20 1.522(5)
C19 C21 1.523(5)
C19 H19 1.0000
C20 H20A 0.9800
C20 H20B 0.9800
C20 H20C 0.9800
C21 H21A 0.9800
C21 H21B 0.9800
C21 H21C 0.9800
C22 C23 1.522(5)
C22 C24 1.531(5)
C22 H22 1.0000
C23 H23A 0.9800
C23 H23B 0.9800
C23 H23C 0.9800
C24 H24A 0.9800
C24 H24B 0.9800
C24 H24C 0.9800
C25 C26 1.525(5)
C25 C27 1.530(5)
C25 H25 1.0000
C26 H26A 0.9800
C26 H26B 0.9800
C26 H26C 0.9800
C27 H27A 0.9800
C27 H27B 0.9800
C27 H27C 0.9800
C28 C29 1.392(6)
C28 C33 1.399(6)
C29 C30 1.388(6)
C29 H29 0.9500
C30 C31 1.398(7)
C30 H30 0.9500
C31 C32 1.356(8)
C31 H31 0.9500
C32 C33 1.372(7)
C32 H32 0.9500
C33 H33 0.9500
C34 C35 1.398(7)
C34 C39 1.409(7)
C35 C36 1.405(7)
C35 H35 0.9500
C36 C37 1.336(9)
C36 H36 0.9500
C37 C38 1.410(9)
C37 H37 0.9500
C38 C39 1.418(7)
C38 H38 0.9500
C39 H39 0.9500
C40 C41 1.3900
C40 C45 1.3900
C40 H40 0.9500
C41 C42 1.3900
C41 H41 0.9500
C42 C43 1.3900
C42 C46 1.464(11)
C43 C44 1.3900
C43 H43 0.9500
C44 C45 1.3900
C44 H44 0.9500
C45 H45 0.9500
C46 H46A 0.9800
C46 H46B 0.9800
C46 H46C 0.9800
